data_2103455
loop_
_publ_author_name
'G\"orbitz, Carl Henrik'

_publ_section_title
;
 An exceptionally stable peptide nanotube system with flexible pores
;
_journal_issue 5
_journal_name_full 'Acta Crystallographica Section B'
_journal_page_first 849
_journal_page_last 854
_journal_paper_doi 10.1107/S0108768102012314
_journal_volume 58
_journal_year 2002
_chemical_formula_sum 'C8.51 H15.6 N2 O3.44'
_chemical_formula_weight 201.05
_chemical_name_systematic
;
 L-Ala-L-Val 2-propanol solvate
;
_space_group_IT_number 169
_symmetry_cell_setting hexagonal
_symmetry_space_group_name_Hall 'P 61'
_symmetry_space_group_name_H-M 'P 61'
_atom_sites_solution_hydrogens geom
_atom_sites_solution_primary direct
_atom_sites_solution_secondary difmap
_audit_creation_method SHELXL-97
_cell_angle_alpha 90.00
_cell_angle_beta 90.00
_cell_angle_gamma 120.00
_cell_formula_units_Z 24
_cell_length_a 28.7247(16)
_cell_length_b 28.7247(16)
_cell_length_c 9.9009(8)
_cell_measurement_reflns_used 56358
_cell_measurement_temperature 150(2)
_cell_measurement_theta_max 27.10
_cell_measurement_theta_min 0.82
_cell_volume 7074.8(8)
_computing_cell_refinement 'SAINT (Bruker, 1998)'
_computing_data_collection 'SMART (Bruker, 1998)'
_computing_data_reduction 'SAINT (Bruker, 1998)'
_computing_molecular_graphics 'SHELXTL (Sheldrick, 1997)'
_computing_publication_material 'SHELXTL (Sheldrick, 1997)'
_computing_structure_refinement 'SHELXTL (Sheldrick, 1997)'
_computing_structure_solution 'SHELXTL (Sheldrick, 1997)'
_diffrn_ambient_temperature 293(2)
_diffrn_detector_area_resol_mean 8.3
_diffrn_measured_fraction_theta_full 1.000
_diffrn_measured_fraction_theta_max 1.000
_diffrn_measurement_device_type 'Siemens SMART CCD diffractometer'
_diffrn_measurement_method 'Sets of exposures each taken over 0.3\% \w rotation'
_diffrn_radiation_monochromator graphite
_diffrn_radiation_source 'fine-focus sealed tube'
_diffrn_radiation_type MoK\a
_diffrn_radiation_wavelength 0.71073
_diffrn_reflns_av_R_equivalents 0.0364
_diffrn_reflns_av_sigmaI/netI 0.0107
_diffrn_reflns_limit_h_max 36
_diffrn_reflns_limit_h_min -36
_diffrn_reflns_limit_k_max 36
_diffrn_reflns_limit_k_min -36
_diffrn_reflns_limit_l_max 12
_diffrn_reflns_limit_l_min -12
_diffrn_reflns_number 87295
_diffrn_reflns_theta_full 27.10
_diffrn_reflns_theta_max 27.10
_diffrn_reflns_theta_min 0.82
_diffrn_standards_decay_% 0
_exptl_absorpt_coefficient_mu 0.088
_exptl_absorpt_correction_T_max 0.974
_exptl_absorpt_correction_T_min 0.876
_exptl_absorpt_correction_type empirical
_exptl_absorpt_process_details 'SADABS (Sheldrick, 1996)'
_exptl_crystal_colour colourless
_exptl_crystal_density_diffrn 1.133
_exptl_crystal_density_meas ?
_exptl_crystal_density_method .
_exptl_crystal_description needle
_exptl_crystal_F_000 2597
_exptl_crystal_size_max 1.50
_exptl_crystal_size_mid 0.40
_exptl_crystal_size_min 0.30
_refine_diff_density_max 0.518
_refine_diff_density_min -0.556
_refine_ls_abs_structure_details 'Flack H D (1983), Acta Cryst. A39, 876-881'
_refine_ls_abs_structure_Flack -1(3)
_refine_ls_extinction_method none
_refine_ls_goodness_of_fit_ref 1.195
_refine_ls_hydrogen_treatment mixed
_refine_ls_matrix_type full
_refine_ls_number_parameters 714
_refine_ls_number_reflns 5504
_refine_ls_number_restraints 539
_refine_ls_restrained_S_all 1.163
_refine_ls_R_factor_all 0.1015
_refine_ls_R_factor_gt 0.1006
_refine_ls_shift/su_max 0.015
_refine_ls_shift/su_mean 0.002
_refine_ls_structure_factor_coef Fsqd
_refine_ls_weighting_details 'calc w=1/[\s^2^(Fo^2^)+(0.0456P)^2^+38.7799P] where P=(Fo^2^+2Fc^2^)/3'
_refine_ls_weighting_scheme calc
_refine_ls_wR_factor_gt 0.2703
_refine_ls_wR_factor_ref 0.2707
_reflns_number_gt 5409
_reflns_number_total 5504
_reflns_threshold_expression >2sigma(I)
_cod_data_source_file os0094.cif
_cod_data_source_block 4
_cod_original_formula_sum 'C8.51 H15.60 N2 O3.44'
_cod_database_code 2103455
_cod_database_fobs_code 2103455

loop_
_symmetry_equiv_pos_as_xyz
'x, y, z'
'-y, x-y, z+1/3'
'-x+y, -x, z+2/3'
'-x, -y, z+1/2'
'y, -x+y, z+5/6'
'x-y, x, z+1/6'

loop_
_atom_site_label
_atom_site_fract_x
_atom_site_fract_y
_atom_site_fract_z
_atom_site_U_iso_or_equiv
_atom_site_adp_type
_atom_site_calc_flag
_atom_site_refinement_flags
_atom_site_occupancy
_atom_site_disorder_assembly
_atom_site_disorder_group
_atom_site_type_symbol
N1A 0.9206(2) 0.1840(2) 0.7578(6) 0.0131(11) Uani d PDU 0.907(7) A 1 N
H1A 0.9011 0.1961 0.7176 0.020 Uiso calc PR 0.907(7) A 1 H
H2A 0.9436 0.1833 0.6986 0.020 Uiso calc PR 0.907(7) A 1 H
H3A 0.9388 0.2055 0.8263 0.020 Uiso calc PR 0.907(7) A 1 H
C1A 0.8844(2) 0.1286(2) 0.8096(7) 0.0134(13) Uani d PDU 0.907(7) A 1 C
H11A 0.8618 0.1055 0.7361 0.016 Uiso calc PR 0.907(7) A 1 H
C2A 0.9174(3) 0.1056(3) 0.8690(9) 0.0288(17) Uani d PDU 0.907(7) A 1 C
H21A 0.9441 0.1092 0.8049 0.043 Uiso calc PR 0.907(7) A 1 H
H22A 0.8942 0.0682 0.8896 0.043 Uiso calc PR 0.907(7) A 1 H
H23A 0.9348 0.1247 0.9501 0.043 Uiso calc PR 0.907(7) A 1 H
C3A 0.8489(2) 0.1346(2) 0.9183(7) 0.0144(13) Uani d PDU 0.907(7) A 1 C
O1A 0.8665(2) 0.17911(19) 0.9739(6) 0.0220(12) Uani d PDU 0.907(7) A 1 O
N2A 0.8022(2) 0.0913(2) 0.9428(6) 0.0169(12) Uani d PDU 0.907(7) A 1 N
H4A 0.7919 0.0631 0.8939 0.020 Uiso calc PR 0.907(7) A 1 H
C41A 0.7677(2) 0.0908(3) 1.0522(7) 0.0201(15) Uani d PDU 0.528(12) A 1 C
H41A 0.7907 0.1222 1.1080 0.024 Uiso calc PR 0.907(7) A 1 H
C81A 0.7496(2) 0.0417(3) 1.1457(7) 0.0209(16) Uani d PDU 0.528(12) A 1 C
O21A 0.7535(4) 0.0023(3) 1.1014(10) 0.025(2) Uani d PDU 0.528(12) A 1 O
O31A 0.7320(4) 0.0431(3) 1.2594(7) 0.012(2) Uani d PDU 0.528(12) A 1 O
N1E 0.8953(12) 0.1753(8) 0.766(3) 0.020 Uiso d PD 0.093(7) A 2 N
H1E 0.8716 0.1837 0.7334 0.030 Uiso calc PR 0.093(7) A 2 H
H2E 0.9193 0.1803 0.7026 0.030 Uiso calc PR 0.093(7) A 2 H
H3E 0.9120 0.1961 0.8370 0.030 Uiso calc PR 0.093(7) A 2 H
C1E 0.8668(6) 0.1178(7) 0.8089(19) 0.05(4) Uiso d PD 0.093(7) A 2 C
H11E 0.8451 0.0950 0.7339 0.064 Uiso calc PR 0.093(7) A 2 H
C2E 0.9070(10) 0.1012(15) 0.853(4) 0.080 Uiso d PD 0.093(7) A 2 C
H21E 0.9292 0.1037 0.7782 0.120 Uiso calc PR 0.093(7) A 2 H
H22E 0.8881 0.0648 0.8857 0.120 Uiso calc PR 0.093(7) A 2 H
H23E 0.9290 0.1246 0.9244 0.120 Uiso calc PR 0.093(7) A 2 H
C3E 0.8295(6) 0.1141(6) 0.9269(16) 0.07(4) Uiso d PD 0.093(7) A 2 C
O1E 0.8397(13) 0.1564(7) 0.986(3) 0.040(17) Uiso d PD 0.093(7) A 2 O
N2E 0.7895(9) 0.0657(6) 0.955(3) 0.080 Uiso d PD 0.093(7) A 2 N
H4E 0.7884 0.0381 0.9182 0.096 Uiso calc PR 0.093(7) A 2 H
C4E 0.7469(8) 0.0585(7) 1.048(3) 0.080 Uiso d PD 0.093(7) A 2 C
H41E 0.7598 0.0892 1.1100 0.096 Uiso calc PR 0.093(7) A 2 H
C8E 0.7242(6) 0.0054(7) 1.1284(15) 0.080 Uiso d PD 0.093(7) A 2 C
O2E 0.7035(16) -0.0384(7) 1.063(3) 0.027(13) Uiso d PD 0.093(7) A 2 O
O3E 0.7272(19) 0.0080(14) 1.2538(16) 0.06(2) Uiso d PD 0.093(7) A 2 O
C5E 0.7022 0.0540 0.9616 0.080 Uiso d P 0.09 A 2 C
H51E 0.7148 0.0861 0.9090 0.120 Uiso calc PR 0.093(7) A 2 H
H52E 0.6729 0.0493 1.0179 0.120 Uiso calc PR 0.093(7) A 2 H
H53E 0.6901 0.0236 0.9024 0.120 Uiso calc PR 0.093(7) A 2 H
C51A 0.7198(4) 0.0981(6) 1.0079(19) 0.030(2) Uani d PDU 0.535(14) A 1 C
H51A 0.7003 0.0988 1.0884 0.036 Uiso calc PR 0.535(14) A 1 H
C61A 0.7345(8) 0.1468(6) 0.924(3) 0.032(2) Uani d PDU 0.535(14) A 1 C
H61A 0.7596 0.1784 0.9728 0.048 Uiso calc PR 0.535(14) A 1 H
H62A 0.7028 0.1487 0.9044 0.048 Uiso calc PR 0.535(14) A 1 H
H63A 0.7507 0.1447 0.8411 0.048 Uiso calc PR 0.535(14) A 1 H
C71A 0.6819(6) 0.0471(5) 0.9207(17) 0.034(3) Uani d PDU 0.535(14) A 1 C
H71A 0.6724 0.0151 0.9717 0.051 Uiso calc PR 0.535(14) A 1 H
H72A 0.7002 0.0471 0.8396 0.051 Uiso calc PR 0.535(14) A 1 H
H73A 0.6499 0.0479 0.8975 0.051 Uiso calc PR 0.535(14) A 1 H
C52A 0.7184(6) 0.0923(9) 0.992(2) 0.030(2) Uani d PDU 0.381(15) B 3 C
H52A 0.7050 0.0676 0.9154 0.036 Uiso calc PR 0.381(15) B 3 H
C62A 0.7403(12) 0.1513(8) 0.938(4) 0.032(2) Uani d PDU 0.381(15) B 3 C
H64A 0.7704 0.1609 0.8793 0.048 Uiso calc PR 0.381(15) B 3 H
H65A 0.7513 0.1759 1.0124 0.048 Uiso calc PR 0.381(15) B 3 H
H66A 0.7124 0.1529 0.8883 0.048 Uiso calc PR 0.381(15) B 3 H
C72A 0.6719(10) 0.0793(11) 1.084(3) 0.068(7) Uani d PDU 0.381(15) B 3 C
H74A 0.6600 0.0451 1.1260 0.102 Uiso calc PR 0.381(15) B 3 H
H75A 0.6429 0.0779 1.0319 0.102 Uiso calc PR 0.381(15) B 3 H
H76A 0.6828 0.1066 1.1519 0.102 Uiso calc PR 0.381(15) B 3 H
C42A 0.7677(2) 0.0908(3) 1.0522(7) 0.0201(15) Uani d PDU 0.386(13) B 3 C
C82A 0.7446(3) 0.0380(3) 1.1334(11) 0.0209(16) Uani d PDU 0.386(13) B 3 C
O22A 0.7281(5) -0.0058(3) 1.0690(12) 0.024(3) Uiso d PD 0.386(13) B 3 O
O32A 0.7429(6) 0.0404(5) 1.2587(9) 0.019(4) Uiso d PD 0.386(13) B 3 O
N1B 0.7889(2) 0.1251(2) 0.4267(7) 0.0177(12) Uani d PDU 0.893(5) C 1 N
H1B 0.8212 0.1470 0.3921 0.027 Uiso calc PR 0.893(5) C 1 H
H2B 0.7673 0.1034 0.3623 0.027 Uiso calc PR 0.893(5) C 1 H
H3B 0.7917 0.1056 0.4925 0.027 Uiso calc PR 0.893(5) C 1 H
C1B 0.7657(2) 0.1579(3) 0.4829(7) 0.0195(14) Uani d PDU 0.893(5) C 1 C
H11B 0.7631 0.1799 0.4110 0.023 Uiso calc PR 0.893(5) C 1 H
C2B 0.7106(3) 0.1209(3) 0.5403(9) 0.0238(16) Uani d PDU 0.893(5) C 1 C
H21B 0.6864 0.1008 0.4684 0.036 Uiso calc PR 0.893(5) C 1 H
H22B 0.6977 0.1418 0.5857 0.036 Uiso calc PR 0.893(5) C 1 H
H23B 0.7127 0.0966 0.6033 0.036 Uiso calc PR 0.893(5) C 1 H
C3B 0.8046(2) 0.1942(2) 0.5908(7) 0.0151(13) Uani d PDU 0.893(5) C 1 C
O1B 0.8317(2) 0.1785(2) 0.6529(6) 0.0221(11) Uani d PDU 0.893(5) C 1 O
N2B 0.8050(2) 0.2400(2) 0.6179(6) 0.0164(12) Uani d PDU 0.893(5) C 1 N
H4B 0.7849 0.2482 0.5712 0.020 Uiso calc PR 0.893(5) C 1 H
C4B 0.8387(2) 0.2767(2) 0.7244(7) 0.0190(15) Uani d PDU 0.893(5) C 1 C
H41B 0.8503 0.2569 0.7830 0.023 Uiso calc PR 0.893(5) C 1 H
C5B 0.8900(3) 0.3254(3) 0.6640(9) 0.0256(17) Uani d PDU 0.893(5) C 1 C
H51B 0.9108 0.3489 0.7390 0.031 Uiso calc PR 0.893(5) C 1 H
C8B 0.8078(2) 0.29634(19) 0.8121(7) 0.0195(15) Uani d PDU 0.893(5) C 1 C
O2B 0.7643(2) 0.2907(3) 0.7682(8) 0.0415(17) Uani d PDU 0.893(5) C 1 O
O3B 0.8300(2) 0.3171(2) 0.9246(6) 0.0321(13) Uani d PDU 0.893(5) C 1 O
C6B 0.9253(4) 0.3069(4) 0.5936(11) 0.036(2) Uani d PU 0.893(5) C 1 C
H61B 0.9368 0.2898 0.6581 0.054 Uiso calc PR 0.893(5) C 1 H
H62B 0.9562 0.3374 0.5552 0.054 Uiso calc PR 0.893(5) C 1 H
H63B 0.9051 0.2818 0.5233 0.054 Uiso calc PR 0.893(5) C 1 H
C7B 0.8760(4) 0.3581(4) 0.5681(12) 0.044(2) Uani d PU 0.893(5) C 1 C
H71B 0.8527 0.3681 0.6131 0.067 Uiso calc PR 0.893(5) C 1 H
H72B 0.8582 0.3369 0.4899 0.067 Uiso calc PR 0.893(5) C 1 H
H73B 0.9084 0.3899 0.5409 0.067 Uiso calc PR 0.893(5) C 1 H
N1F 0.7699(8) 0.0921(10) 0.430(3) 0.020 Uiso d PD 0.107(5) C 2 N
H1F 0.7485 0.0684 0.3685 0.030 Uiso calc PR 0.107(5) C 2 H
H2F 0.7754 0.0750 0.4975 0.030 Uiso calc PR 0.107(5) C 2 H
H3F 0.8012 0.1151 0.3920 0.030 Uiso calc PR 0.107(5) C 2 H
C1F 0.7436(7) 0.1225(7) 0.4837(19) 0.020 Uiso d PD 0.107(5) C 2 C
H11F 0.7394 0.1429 0.4103 0.024 Uiso calc PR 0.107(5) C 2 H
C2F 0.6892(7) 0.0834(13) 0.541(4) 0.05(2) Uiso d PD 0.107(5) C 2 C
H21F 0.6670 0.0593 0.4716 0.068 Uiso calc PR 0.107(5) C 2 H
H22F 0.6727 0.1028 0.5762 0.068 Uiso calc PR 0.107(5) C 2 H
H23F 0.6934 0.0632 0.6128 0.068 Uiso calc PR 0.107(5) C 2 H
C3F 0.7812(5) 0.1610(5) 0.5903(15) 0.04(2) Uiso d PD 0.107(5) C 2 C
O1F 0.8141(9) 0.1511(10) 0.645(3) 0.047(16) Uiso d PD 0.107(5) C 2 O
N2F 0.7767(8) 0.2041(7) 0.620(2) 0.05(2) Uiso d PD 0.107(5) C 2 N
H4F 0.7505 0.2067 0.5865 0.061 Uiso calc PR 0.107(5) C 2 H
C4F 0.8153(6) 0.2467(6) 0.708(2) 0.080 Uiso d PD 0.107(5) C 2 C
H41F 0.8295 0.2303 0.7706 0.096 Uiso calc PR 0.107(5) C 2 H
C5F 0.8637(11) 0.2906(11) 0.627(4) 0.080 Uiso d PD 0.107(5) C 2 C
H51F 0.8769 0.2737 0.5663 0.120 Uiso calc PR 0.107(5) C 2 H
H52F 0.8918 0.3137 0.6878 0.120 Uiso calc PR 0.107(5) C 2 H
H53F 0.8522 0.3115 0.5755 0.120 Uiso calc PR 0.107(5) C 2 H
C8F 0.7897(6) 0.2725(6) 0.7948(17) 0.080 Uiso d PD 0.107(5) C 2 C
O2F 0.7737(12) 0.3009(11) 0.738(3) 0.020 Uiso d PD 0.107(5) C 2 O
O3F 0.7873(16) 0.2623(16) 0.9208(17) 0.061(19) Uiso d PD 0.107(5) C 2 O
N1C 0.5926(2) 0.3183(2) 0.2611(6) 0.0182(11) Uani d PDU 0.875(6) D 1 N
H1C 0.6182 0.3134 0.2251 0.027 Uiso calc PR 0.875(6) D 1 H
H2C 0.5677 0.3120 0.1989 0.027 Uiso calc PR 0.875(6) D 1 H
H3C 0.5775 0.2958 0.3301 0.027 Uiso calc PR 0.875(6) D 1 H
C1C 0.6165(2) 0.3745(2) 0.3098(7) 0.0176(12) Uani d PDU 0.875(6) D 1 C
H11C 0.6346 0.3995 0.2351 0.021 Uiso calc PR 0.875(6) D 1 H
C2C 0.5739(3) 0.3847(4) 0.3698(10) 0.0390(19) Uani d PDU 0.875(6) D 1 C
H21C 0.5457 0.3754 0.3050 0.059 Uiso calc PR 0.875(6) D 1 H
H22C 0.5897 0.4220 0.3930 0.059 Uiso calc PR 0.875(6) D 1 H
H23C 0.5593 0.3632 0.4495 0.059 Uiso calc PR 0.875(6) D 1 H
C3C 0.6579(2) 0.3805(2) 0.4165(6) 0.0191(13) Uani d PDU 0.875(6) D 1 C
O1C 0.65403(19) 0.34117(19) 0.4736(6) 0.0250(11) Uani d PDU 0.875(6) D 1 O
N2C 0.6974(2) 0.4311(2) 0.4418(6) 0.0226(12) Uani d PDU 0.875(6) D 1 N
H4C 0.6991 0.4571 0.3948 0.027 Uiso calc PR 0.875(6) D 1 H
C4C 0.7375(2) 0.4428(2) 0.5475(8) 0.0157(14) Uani d PDU 0.875(6) D 1 C
H41C 0.7240 0.4116 0.6076 0.019 Uiso calc PR 0.875(6) D 1 H
C5C 0.7925(3) 0.4533(3) 0.4835(9) 0.0279(18) Uani d PDU 0.875(6) D 1 C
H51C 0.8043 0.4824 0.4173 0.033 Uiso calc PR 0.875(6) D 1 H
C8C 0.74616(17) 0.4914(2) 0.6309(7) 0.0193(15) Uani d PDU 0.875(6) D 1 C
O2C 0.7465(3) 0.5290(2) 0.5700(7) 0.0401(17) Uani d PDU 0.875(6) D 1 O
O3C 0.7525(2) 0.4882(2) 0.7577(6) 0.0232(12) Uani d PDU 0.875(6) D 1 O
C6C 0.7851(3) 0.4023(3) 0.4098(10) 0.0290(18) Uani d PU 0.875(6) D 1 C
H61C 0.7551 0.3892 0.3492 0.044 Uiso calc PR 0.875(6) D 1 H
H62C 0.7787 0.3750 0.4752 0.044 Uiso calc PR 0.875(6) D 1 H
H63C 0.8171 0.4111 0.3596 0.044 Uiso calc PR 0.875(6) D 1 H
C7C 0.8359(4) 0.4702(4) 0.5915(13) 0.047(3) Uani d PU 0.875(6) D 1 C
H71C 0.8448 0.5049 0.6263 0.071 Uiso calc PR 0.875(6) D 1 H
H72C 0.8674 0.4720 0.5526 0.071 Uiso calc PR 0.875(6) D 1 H
H73C 0.8228 0.4444 0.6636 0.071 Uiso calc PR 0.875(6) D 1 H
N1G 0.5926(2) 0.3183(2) 0.2611(6) 0.0182(11) Uani d PDU 0.12 D 2 N
H1G 0.6165 0.3151 0.2111 0.027 Uiso calc PR 0.125(6) D 2 H
H2G 0.5636 0.3100 0.2115 0.027 Uiso calc PR 0.125(6) D 2 H
H3G 0.5832 0.2962 0.3315 0.027 Uiso calc PR 0.125(6) D 2 H
C1G 0.6165(2) 0.3745(2) 0.3098(7) 0.0176(12) Uani d PDU 0.12 D 2 C
H11G 0.6346 0.3995 0.2351 0.021 Uiso calc PR 0.125(6) D 2 H
C2G 0.5739(3) 0.3847(4) 0.3698(10) 0.0390(19) Uani d PDU 0.12 D 2 C
H21G 0.5406 0.3637 0.3224 0.059 Uiso calc PR 0.125(6) D 2 H
H22G 0.5851 0.4221 0.3616 0.059 Uiso calc PR 0.125(6) D 2 H
H23G 0.5690 0.3747 0.4635 0.059 Uiso calc PR 0.125(6) D 2 H
C3G 0.6579(2) 0.3805(2) 0.4165(6) 0.0191(13) Uani d PDU 0.12 D 2 C
O1G 0.65403(19) 0.34117(19) 0.4736(6) 0.0250(11) Uani d PDU 0.12 D 2 O
N2G 0.6974(2) 0.4311(2) 0.4418(6) 0.0226(12) Uani d PDU 0.12 D 2 N
H4G 0.6937 0.4576 0.4163 0.027 Uiso calc PR 0.125(6) D 2 H
C4G 0.7466(4) 0.4415(5) 0.5120(16) 0.06(3) Uiso d PD 0.125(6) D 2 C
H4G1 0.7387 0.4093 0.5637 0.074 Uiso calc PR 0.125(6) D 2 H
C5G 0.7927(6) 0.4528(15) 0.407(3) 0.080 Uiso d PD 0.125(6) D 2 C
H51G 0.7797 0.4239 0.3428 0.120 Uiso calc PR 0.125(6) D 2 H
H52G 0.8231 0.4554 0.4540 0.120 Uiso calc PR 0.125(6) D 2 H
H53G 0.8032 0.4859 0.3605 0.120 Uiso calc PR 0.125(6) D 2 H
C8G 0.7655(4) 0.4884(7) 0.6111(14) 0.080 Uiso d PD 0.125(6) D 2 C
O2G 0.7854(16) 0.5340(6) 0.563(3) 0.054(15) Uiso d PD 0.125(6) D 2 O
O3G 0.7590(19) 0.4755(13) 0.7361(13) 0.080 Uiso d PD 0.125(6) D 2 O
N1D 0.7360(2) 0.6036(2) 0.4283(7) 0.0189(12) Uani d PDU 0.919(6) E 1 N
H1D 0.7645 0.6212 0.3749 0.028 Uiso calc PR 0.919(6) E 1 H
H2D 0.7092 0.5773 0.3819 0.028 Uiso calc PR 0.919(6) E 1 H
H3D 0.7445 0.5897 0.4980 0.028 Uiso calc PR 0.919(6) E 1 H
C1D 0.7189(2) 0.6410(3) 0.4783(7) 0.0207(15) Uani d PDU 0.919(6) E 1 C
H11D 0.7190 0.6637 0.4040 0.025 Uiso calc PR 0.919(6) E 1 H
C2D 0.6637(3) 0.6105(3) 0.5387(10) 0.0307(18) Uani d PDU 0.919(6) E 1 C
H21D 0.6386 0.5879 0.4711 0.046 Uiso calc PR 0.919(6) E 1 H
H22D 0.6532 0.6354 0.5716 0.046 Uiso calc PR 0.919(6) E 1 H
H23D 0.6639 0.5888 0.6121 0.046 Uiso calc PR 0.919(6) E 1 H
C3D 0.7612(2) 0.6761(2) 0.5848(7) 0.0165(13) Uani d PDU 0.919(6) E 1 C
O1D 0.7862(2) 0.65681(19) 0.6447(6) 0.0238(12) Uani d PDU 0.919(6) E 1 O
N2D 0.7685(2) 0.7248(2) 0.6072(6) 0.0193(12) Uani d PDU 0.919(6) E 1 N
H4D 0.7517 0.7361 0.5576 0.023 Uiso calc PR 0.919(6) E 1 H
C4D 0.8041(2) 0.7598(2) 0.7126(7) 0.0179(14) Uani d PDU 0.919(6) E 1 C
H41D 0.8134 0.7387 0.7732 0.022 Uiso calc PR 0.919(6) E 1 H
C5D 0.8570(3) 0.8068(3) 0.6510(9) 0.0250(16) Uani d PDU 0.919(6) E 1 C
H51D 0.8474 0.8256 0.5837 0.030 Uiso calc PR 0.919(6) E 1 H
C8D 0.77625(19) 0.78425(18) 0.7943(7) 0.0202(15) Uani d PDU 0.919(6) E 1 C
O2D 0.7511(2) 0.8017(2) 0.7282(6) 0.0290(13) Uani d PDU 0.919(6) E 1 O
O3D 0.7809(2) 0.7856(2) 0.9209(6) 0.0250(12) Uani d PDU 0.919(6) E 1 O
C6D 0.8902(3) 0.7844(3) 0.5807(9) 0.0285(17) Uani d PU 0.919(6) E 1 C
H61D 0.8674 0.7559 0.5201 0.043 Uiso calc PR 0.919(6) E 1 H
H62D 0.9044 0.7708 0.6477 0.043 Uiso calc PR 0.919(6) E 1 H
H63D 0.9192 0.8127 0.5308 0.043 Uiso calc PR 0.919(6) E 1 H
C7D 0.8921(4) 0.8470(4) 0.7602(11) 0.041(2) Uani d PU 0.919(6) E 1 C
H71D 0.8710 0.8583 0.8108 0.061 Uiso calc PR 0.919(6) E 1 H
H72D 0.9216 0.8777 0.7183 0.061 Uiso calc PR 0.919(6) E 1 H
H73D 0.9056 0.8302 0.8198 0.061 Uiso calc PR 0.919(6) E 1 H
N1H 0.7718(9) 0.5968(12) 0.428(4) 0.020 Uiso d PD 0.049(3) E 2 N
H1H 0.7513 0.5734 0.3653 0.030 Uiso calc PR 0.049(3) E 2 H
H2H 0.7781 0.5795 0.4942 0.030 Uiso calc PR 0.049(3) E 2 H
H3H 0.8028 0.6212 0.3920 0.030 Uiso calc PR 0.049(3) E 2 H
C1H 0.7438(7) 0.6237(7) 0.4844(19) 0.008(13) Uiso d PD 0.081(6) E 2 C
H11H 0.7375 0.6435 0.4128 0.010 Uiso calc PR 0.081(6) E 2 H
C2H 0.6913(8) 0.5832(14) 0.546(4) 0.050 Uiso d PD 0.081(6) E 2 C
H21H 0.6690 0.5579 0.4786 0.075 Uiso calc PR 0.081(6) E 2 H
H22H 0.6734 0.6013 0.5818 0.075 Uiso calc PR 0.081(6) E 2 H
H23H 0.6977 0.5646 0.6178 0.075 Uiso calc PR 0.081(6) E 2 H
C3H 0.7825(5) 0.6634(5) 0.5907(16) 0.02(2) Uiso d PD 0.081(6) E 2 C
O1H 0.8151(9) 0.6527(10) 0.648(3) 0.027(14) Uiso d PD 0.081(6) E 2 O
N2H 0.7792(8) 0.7070(7) 0.617(2) 0.07(4) Uiso d PD 0.081(6) E 2 N
H4H 0.7542 0.7105 0.5789 0.078 Uiso calc PR 0.081(6) E 2 H
C4H 0.8168(6) 0.7489(6) 0.707(2) 0.080 Uiso d PD 0.081(6) E 2 C
H41H 0.8353 0.7346 0.7615 0.096 Uiso calc PR 0.081(6) E 2 H
C5H 0.8596(13) 0.7988(10) 0.626(4) 0.080 Uiso d PD 0.081(6) E 2 C
H51H 0.8758 0.7873 0.5587 0.120 Uiso calc PR 0.081(6) E 2 H
H52H 0.8869 0.8236 0.6866 0.120 Uiso calc PR 0.081(6) E 2 H
H53H 0.8425 0.8163 0.5828 0.120 Uiso calc PR 0.081(6) E 2 H
C8H 0.7870(6) 0.7675(6) 0.8017(17) 0.080 Uiso d PD 0.081(6) E 2 C
O2H 0.7616(12) 0.7872(13) 0.747(3) 0.020 Uiso d PD 0.081(6) E 2 O
O3H 0.7900(14) 0.7616(15) 0.9268(17) 0.020(12) Uiso d PD 0.081(6) E 2 O
N12H 0.7649 0.5784 0.4188 0.030 Uiso d P 0.03 E 3 N
O4I 0.4751(6) 0.5334(9) 0.086(3) 0.21(2) Uiso d PD 0.372(19) F 3 O
C1I 0.521(2) 0.5391(10) 0.277(2) 0.200 Uiso d PD 0.372(19) F 3 C
C2I 0.5112(9) 0.5143(6) 0.140(2) 0.096(14) Uiso d PD 0.372(19) F 3 C
C3I 0.4812(18) 0.4541(7) 0.141(5) 0.16(3) Uiso d PD 0.372(19) F 3 C
O4J 0.5849(6) 0.5209(10) 0.298(3) 0.030(9) Uiso d PD 0.177(17) G 4 O
C1J 0.5039(8) 0.5147(14) 0.330(4) 0.07(2) Uiso d PD 0.177(17) G 4 C
C2J 0.5370(9) 0.5110(10) 0.218(3) 0.200 Uiso d PD 0.177(17) G 4 C
C3J 0.5125(17) 0.4560(16) 0.156(5) 0.09(3) Uiso d PD 0.177(17) G 4 C
O4K 0.5735(8) 0.4996(15) 0.336(4) 0.200 Uiso d PD 0.24(2) H 5 O
C1K 0.5393(17) 0.5323(10) 0.181(6) 0.200 Uiso d PD 0.24(2) H 5 C
C2K 0.5334(9) 0.4795(10) 0.223(3) 0.09(2) Uiso d PD 0.24(2) H 5 C
C3K 0.4790(10) 0.4415(14) 0.281(5) 0.066(15) Uiso d PD 0.24(2) H 5 C
O4L 0.5763(8) 0.5006(10) 0.321(2) 0.017(7) Uiso d PD 0.187(19) I 6 O
C1L 0.4983(13) 0.4491(10) 0.208(5) 0.047(14) Uiso d PD 0.187(19) I 6 C
C3L 0.5453(9) 0.5053(10) 0.206(3) 0.030(10) Uiso d PD 0.187(19) I 6 C
C2L 0.5306(18) 0.5472(14) 0.240(6) 0.064(18) Uiso d PD 0.187(19) I 6 C
O1Q 1.030(3) 1.063(3) 0.920(9) 0.23(2) Uiso d P 0.36(3) . . O
O1R 1.003(5) 1.009(4) 0.801(19) 0.23(2) Uiso d P 0.26(3) . . O
O1S 0.951(5) 0.993(5) 0.861(14) 0.23(2) Uiso d P 0.24(4) . . O

loop_
_atom_site_aniso_label
_atom_site_aniso_U_11
_atom_site_aniso_U_22
_atom_site_aniso_U_33
_atom_site_aniso_U_12
_atom_site_aniso_U_13
_atom_site_aniso_U_23
N1A 0.011(2) 0.014(2) 0.012(2) 0.0040(18) 0.003(2) -0.002(2)
C1A 0.010(2) 0.016(3) 0.013(3) 0.006(2) -0.002(2) 0.001(2)
C2A 0.032(3) 0.030(3) 0.030(3) 0.020(3) 0.002(3) 0.005(3)
C3A 0.013(2) 0.015(3) 0.014(3) 0.006(2) -0.001(2) 0.000(2)
O1A 0.023(2) 0.019(2) 0.022(2) 0.0093(19) 0.004(2) -0.0059(19)
N2A 0.013(2) 0.017(2) 0.013(2) 0.002(2) 0.000(2) -0.004(2)
C41A 0.019(2) 0.019(2) 0.021(3) 0.008(2) 0.004(2) -0.003(2)
C81A 0.023(3) 0.014(2) 0.022(3) 0.007(2) 0.003(2) -0.001(2)
O21A 0.034(4) 0.012(3) 0.023(4) 0.007(3) 0.001(3) -0.003(3)
O31A 0.012(3) 0.013(3) 0.010(4) 0.005(3) -0.003(3) -0.001(3)
C51A 0.029(3) 0.031(3) 0.031(4) 0.015(2) 0.003(3) -0.002(3)
C61A 0.031(3) 0.035(3) 0.034(4) 0.020(3) 0.000(3) 0.001(3)
C71A 0.029(5) 0.033(5) 0.035(5) 0.012(4) -0.004(4) 0.002(4)
C52A 0.029(3) 0.031(3) 0.031(4) 0.015(2) 0.003(3) -0.002(3)
C62A 0.031(3) 0.035(3) 0.034(4) 0.020(3) 0.000(3) 0.001(3)
C72A 0.069(8) 0.068(8) 0.069(8) 0.036(5) 0.001(5) 0.001(5)
C42A 0.019(2) 0.019(2) 0.021(3) 0.008(2) 0.004(2) -0.003(2)
C82A 0.023(3) 0.014(2) 0.022(3) 0.007(2) 0.003(2) -0.001(2)
N1B 0.017(2) 0.018(2) 0.014(2) 0.006(2) 0.003(2) 0.002(2)
C1B 0.022(3) 0.019(3) 0.018(3) 0.010(2) -0.003(2) -0.002(2)
C2B 0.020(3) 0.022(3) 0.026(3) 0.007(2) -0.001(3) -0.004(3)
C3B 0.015(2) 0.013(2) 0.013(3) 0.005(2) 0.001(2) 0.004(2)
O1B 0.030(2) 0.019(2) 0.022(2) 0.0163(19) -0.010(2) -0.0041(19)
N2B 0.021(2) 0.016(2) 0.013(3) 0.0100(19) -0.004(2) -0.002(2)
C4B 0.023(3) 0.019(3) 0.017(3) 0.012(2) -0.004(2) -0.003(2)
C5B 0.028(3) 0.023(3) 0.025(3) 0.012(2) 0.003(3) -0.001(3)
C8B 0.025(3) 0.021(3) 0.018(3) 0.015(2) -0.003(2) -0.002(2)
O2B 0.037(3) 0.053(3) 0.039(3) 0.026(3) 0.000(3) -0.011(3)
O3B 0.040(3) 0.041(3) 0.027(3) 0.030(2) -0.008(2) -0.007(2)
C6B 0.035(3) 0.036(3) 0.039(4) 0.018(3) 0.008(3) -0.002(3)
C7B 0.045(4) 0.044(4) 0.048(4) 0.024(3) -0.004(3) 0.008(3)
N1C 0.021(2) 0.015(2) 0.015(2) 0.0070(16) -0.0001(18) 0.0002(18)
C1C 0.017(2) 0.019(2) 0.018(2) 0.0095(18) 0.000(2) -0.002(2)
C2C 0.038(3) 0.043(3) 0.043(3) 0.025(2) -0.001(3) -0.007(3)
C3C 0.016(2) 0.022(2) 0.018(2) 0.0076(18) -0.001(2) -0.004(2)
O1C 0.027(2) 0.025(2) 0.023(2) 0.0121(16) -0.0029(18) 0.0020(17)
N2C 0.025(2) 0.024(2) 0.018(2) 0.0122(18) -0.0008(19) 0.0025(19)
C4C 0.020(3) 0.017(3) 0.011(3) 0.010(2) -0.003(3) -0.001(2)
C5C 0.025(3) 0.031(3) 0.021(3) 0.009(3) 0.001(3) -0.001(3)
C8C 0.024(3) 0.015(3) 0.018(3) 0.009(2) 0.000(3) 0.002(2)
O2C 0.061(3) 0.024(2) 0.038(3) 0.023(2) -0.017(3) 0.004(2)
O3C 0.032(2) 0.019(2) 0.016(2) 0.0100(19) -0.001(2) -0.003(2)
C6C 0.024(3) 0.036(3) 0.024(3) 0.013(3) -0.001(3) -0.009(3)
C7C 0.039(4) 0.054(4) 0.047(4) 0.022(3) -0.001(3) -0.011(4)
N1G 0.021(2) 0.015(2) 0.015(2) 0.0070(16) -0.0001(18) 0.0002(18)
C1G 0.017(2) 0.019(2) 0.018(2) 0.0095(18) 0.000(2) -0.002(2)
C2G 0.038(3) 0.043(3) 0.043(3) 0.025(2) -0.001(3) -0.007(3)
C3G 0.016(2) 0.022(2) 0.018(2) 0.0076(18) -0.001(2) -0.004(2)
O1G 0.027(2) 0.025(2) 0.023(2) 0.0121(16) -0.0029(18) 0.0020(17)
N2G 0.025(2) 0.024(2) 0.018(2) 0.0122(18) -0.0008(19) 0.0025(19)
N1D 0.020(2) 0.015(2) 0.020(3) 0.0072(19) 0.003(2) 0.005(2)
C1D 0.027(3) 0.020(3) 0.018(3) 0.013(2) -0.002(2) -0.005(2)
C2D 0.027(3) 0.034(3) 0.032(4) 0.016(3) 0.000(3) -0.007(3)
C3D 0.017(2) 0.019(3) 0.016(3) 0.010(2) -0.002(2) 0.004(2)
O1D 0.029(2) 0.018(2) 0.029(3) 0.0142(18) -0.007(2) 0.002(2)
N2D 0.021(2) 0.025(2) 0.017(3) 0.015(2) -0.005(2) -0.002(2)
C4D 0.020(3) 0.023(3) 0.017(3) 0.015(2) 0.000(2) 0.000(2)
C5D 0.027(3) 0.026(3) 0.023(3) 0.014(2) 0.002(3) -0.002(3)
C8D 0.024(3) 0.020(3) 0.024(3) 0.017(2) -0.002(2) -0.002(2)
O2D 0.035(2) 0.038(3) 0.028(3) 0.028(2) -0.011(2) -0.008(2)
O3D 0.031(2) 0.034(2) 0.020(2) 0.024(2) -0.001(2) -0.001(2)
C6D 0.030(3) 0.030(3) 0.025(3) 0.015(3) 0.007(3) -0.001(3)
C7D 0.037(3) 0.036(3) 0.038(4) 0.010(3) 0.003(3) -0.008(3)

loop_
_atom_type_symbol
_atom_type_description
_atom_type_scat_dispersion_real
_atom_type_scat_dispersion_imag
_atom_type_scat_source
C C 0.0033 0.0016 'International Tables Vol C Tables 4.2.6.8 and 6.1.1.4'
H H 0.0000 0.0000 'International Tables Vol C Tables 4.2.6.8 and 6.1.1.4'
N N 0.0061 0.0033 'International Tables Vol C Tables 4.2.6.8 and 6.1.1.4'
O O 0.0106 0.0060 'International Tables Vol C Tables 4.2.6.8 and 6.1.1.4'

loop_
_geom_angle_atom_site_label_1
_geom_angle_atom_site_label_2
_geom_angle_atom_site_label_3
_geom_angle
N1A C1A C2A 110.1(5)
N1A C1A C3A 105.4(5)
C2A C1A C3A 111.6(6)
N1A C1A H11A 109.9
C2A C1A H11A 109.9
C3A C1A H11A 109.9
C1A C2A H21A 109.5
C1A C2A H22A 109.5
H21A C2A H22A 109.5
C1A C2A H23A 109.5
H21A C2A H23A 109.5
H22A C2A H23A 109.5
O1A C3A N2A 126.1(6)
O1A C3A C1A 117.9(5)
N2A C3A C1A 116.0(5)
C3A N2A C41A 120.7(5)
C3A N2A H4A 119.6
C41A N2A H4A 119.6
N2A C41A C81A 111.8(6)
N2A C41A C51A 115.5(9)
C81A C41A C51A 112.1(7)
N2A C41A H41A 105.5
C81A C41A H41A 105.5
C51A C41A H41A 105.5
O31A C81A O21A 124.2(8)
O31A C81A C41A 117.9(7)
O21A C81A C41A 117.9(7)
C1E N1E H1E 109.5
C1E N1E H2E 109.5
H1E N1E H2E 109.5
C1E N1E H3E 109.5
H1E N1E H3E 109.5
H2E N1E H3E 109.5
N1E C1E C2E 110.3(9)
N1E C1E C3E 105.5(8)
C2E C1E C3E 111.6(9)
N1E C1E H11E 109.8
C2E C1E H11E 109.8
C3E C1E H11E 109.8
C1E C2E H21E 109.5
C1E C2E H22E 109.5
H21E C2E H22E 109.5
C1E C2E H23E 109.5
H21E C2E H23E 109.5
H22E C2E H23E 109.5
O1E C3E N2E 126.1(10)
O1E C3E C1E 117.9(9)
N2E C3E C1E 116.0(8)
C3E N2E C4E 120.6(10)
C3E N2E H4E 119.7
C4E N2E H4E 119.7
N2E C4E C5E 105.7(19)
N2E C4E C8E 112.0(9)
C5E C4E C8E 106.8(12)
N2E C4E H41E 110.7
C5E C4E H41E 110.7
C8E C4E H41E 110.7
O3E C8E O2E 123.8(10)
O3E C8E C4E 118.0(9)
O2E C8E C4E 118.2(9)
C4E C5E H51E 109.5
C4E C5E H52E 109.5
H51E C5E H52E 109.5
C4E C5E H53E 109.5
H51E C5E H53E 109.5
H52E C5E H53E 109.5
C61A C51A C41A 115.4(12)
C61A C51A C71A 107.8(14)
C41A C51A C71A 106.0(10)
C61A C51A H51A 109.1
C41A C51A H51A 109.1
C71A C51A H51A 109.1
C51A C61A H61A 109.5
C51A C61A H62A 109.5
H61A C61A H62A 109.5
C51A C61A H63A 109.5
H61A C61A H63A 109.5
H62A C61A H63A 109.5
C51A C71A H71A 109.5
C51A C71A H72A 109.5
H71A C71A H72A 109.5
C51A C71A H73A 109.5
H71A C71A H73A 109.5
H72A C71A H73A 109.5
C62A C52A C72A 107.5(16)
C62A C52A H52A 108.1
C72A C52A H52A 108.1
C52A C62A H64A 109.5
C52A C62A H65A 109.5
H64A C62A H65A 109.5
C52A C62A H66A 109.5
H64A C62A H66A 109.5
H65A C62A H66A 109.5
C52A C72A H74A 109.5
C52A C72A H75A 109.5
H74A C72A H75A 109.5
C52A C72A H76A 109.5
H74A C72A H76A 109.5
H75A C72A H76A 109.5
O32A C82A O22A 123.3(9)
N1B C1B C2B 109.5(5)
N1B C1B C3B 106.6(5)
C2B C1B C3B 111.8(6)
N1B C1B H11B 109.6
C2B C1B H11B 109.6
C3B C1B H11B 109.6
C1B C2B H21B 109.5
C1B C2B H22B 109.5
H21B C2B H22B 109.5
C1B C2B H23B 109.5
H21B C2B H23B 109.5
H22B C2B H23B 109.5
O1B C3B N2B 124.0(6)
O1B C3B C1B 118.6(6)
N2B C3B C1B 117.3(6)
C3B N2B C4B 122.1(6)
C3B N2B H4B 119.0
C4B N2B H4B 119.0
N2B C4B C8B 112.1(5)
N2B C4B C5B 111.0(6)
C8B C4B C5B 110.3(5)
N2B C4B H41B 107.7
C8B C4B H41B 107.7
C5B C4B H41B 107.7
C7B C5B C6B 110.8(8)
C7B C5B C4B 111.7(7)
C6B C5B C4B 110.9(6)
C7B C5B H51B 107.7
C6B C5B H51B 107.7
C4B C5B H51B 107.7
O2B C8B O3B 126.6(7)
O2B C8B C4B 118.5(6)
O3B C8B C4B 114.9(6)
C5B C6B H61B 109.5
C5B C6B H62B 109.5
H61B C6B H62B 109.5
C5B C6B H63B 109.5
H61B C6B H63B 109.5
H62B C6B H63B 109.5
C5B C7B H71B 109.5
C5B C7B H72B 109.5
H71B C7B H72B 109.5
C5B C7B H73B 109.5
H71B C7B H73B 109.5
H72B C7B H73B 109.5
C1F N1F H1F 109.5
C1F N1F H2F 109.5
H1F N1F H2F 109.5
C1F N1F H3F 109.5
H1F N1F H3F 109.5
H2F N1F H3F 109.5
N1F C1F C2F 109.6(9)
N1F C1F C3F 106.8(9)
C2F C1F C3F 111.9(10)
N1F C1F H11F 109.5
C2F C1F H11F 109.5
C3F C1F H11F 109.5
C1F C2F H21F 109.5
C1F C2F H22F 109.5
H21F C2F H22F 109.5
C1F C2F H23F 109.5
H21F C2F H23F 109.5
H22F C2F H23F 109.5
O1F C3F N2F 123.5(10)
O1F C3F C1F 118.8(9)
N2F C3F C1F 117.7(9)
C3F N2F C4F 121.6(10)
C3F N2F H4F 119.2
C4F N2F H4F 119.2
N2F C4F C8F 113.1(9)
N2F C4F C5F 111.3(9)
C8F C4F C5F 110.3(9)
N2F C4F H41F 107.3
C8F C4F H41F 107.3
C5F C4F H41F 107.2
C4F C5F H51F 109.5
C4F C5F H52F 109.5
H51F C5F H52F 109.5
C4F C5F H53F 109.5
H51F C5F H53F 109.5
H52F C5F H53F 109.5
O2F C8F O3F 126.4(11)
O2F C8F C4F 118.8(9)
O3F C8F C4F 114.8(9)
N1C C1C C2C 111.0(5)
N1C C1C C3C 104.9(5)
C2C C1C C3C 111.3(6)
N1C C1C H11C 109.8
C2C C1C H11C 109.8
C3C C1C H11C 109.8
O1C C3C N2C 123.5(6)
O1C C3C C1C 120.6(5)
N2C C3C C1C 115.9(6)
C3C N2C C4C 121.5(6)
C3C N2C H4C 119.2
C4C N2C H4C 119.2
N2C C4C C8C 110.2(5)
N2C C4C C5C 110.6(6)
C8C C4C C5C 110.5(5)
N2C C4C H41C 108.5
C8C C4C H41C 108.5
C5C C4C H41C 108.5
C7C C5C C6C 109.5(7)
C7C C5C C4C 111.0(7)
C6C C5C C4C 110.9(6)
C7C C5C H51C 108.5
C6C C5C H51C 108.5
C4C C5C H51C 108.5
O2C C8C O3C 127.2(7)
O2C C8C C4C 117.4(6)
O3C C8C C4C 115.3(6)
C5C C6C H61C 109.5
C5C C6C H62C 109.5
H61C C6C H62C 109.5
C5C C6C H63C 109.5
H61C C6C H63C 109.5
H62C C6C H63C 109.5
C5C C7C H71C 109.5
C5C C7C H72C 109.5
H71C C7C H72C 109.5
C5C C7C H73C 109.5
H71C C7C H73C 109.5
H72C C7C H73C 109.5
C8G C4G C5G 110.4(8)
C8G C4G H4G1 108.1
C5G C4G H4G1 108.1
C4G C5G H51G 109.5
C4G C5G H52G 109.5
H51G C5G H52G 109.5
C4G C5G H53G 109.5
H51G C5G H53G 109.5
H52G C5G H53G 109.5
O2G C8G O3G 127.1(11)
O2G C8G C4G 117.5(9)
O3G C8G C4G 115.4(9)
N1D C1D C2D 110.4(5)
N1D C1D C3D 105.3(5)
C2D C1D C3D 111.5(6)
N1D C1D H11D 109.9
C2D C1D H11D 109.9
C3D C1D H11D 109.9
C1D C2D H21D 109.5
C1D C2D H22D 109.5
H21D C2D H22D 109.5
C1D C2D H23D 109.5
H21D C2D H23D 109.5
H22D C2D H23D 109.5
O1D C3D N2D 124.3(6)
O1D C3D C1D 118.3(6)
N2D C3D C1D 117.4(6)
C3D N2D C4D 122.3(6)
C3D N2D H4D 118.8
C4D N2D H4D 118.8
N2D C4D C8D 110.3(5)
N2D C4D C5D 111.1(6)
C8D C4D C5D 108.3(5)
N2D C4D H41D 109.0
C8D C4D H41D 109.0
C5D C4D H41D 109.0
C7D C5D C6D 108.6(7)
C7D C5D C4D 111.3(7)
C6D C5D C4D 110.4(6)
C7D C5D H51D 108.8
C6D C5D H51D 108.8
C4D C5D H51D 108.8
O2D C8D O3D 125.7(7)
O2D C8D C4D 116.5(6)
O3D C8D C4D 117.8(6)
C5D C6D H61D 109.5
C5D C6D H62D 109.5
H61D C6D H62D 109.5
C5D C6D H63D 109.5
H61D C6D H63D 109.5
H62D C6D H63D 109.5
C5D C7D H71D 109.5
C5D C7D H72D 109.5
H71D C7D H72D 109.5
C5D C7D H73D 109.5
H71D C7D H73D 109.5
H72D C7D H73D 109.5
C1H N1H H1H 109.5
C1H N1H H2H 109.5
H1H N1H H2H 109.5
C1H N1H H3H 109.5
H1H N1H H3H 109.5
H2H N1H H3H 109.5
N1H C1H C2H 110.4(10)
N1H C1H C3H 105.3(9)
C2H C1H C3H 111.6(10)
N1H C1H H11H 109.8
C2H C1H H11H 109.8
C3H C1H H11H 109.8
C1H C2H H21H 109.5
C1H C2H H22H 109.5
H21H C2H H22H 109.5
C1H C2H H23H 109.5
H21H C2H H23H 109.5
H22H C2H H23H 109.5
O1H C3H N2H 123.9(10)
O1H C3H C1H 118.4(9)
N2H C3H C1H 117.7(9)
C3H N2H C4H 121.8(11)
C3H N2H H4H 119.1
C4H N2H H4H 119.1
N2H C4H C8H 110.5(8)
N2H C4H C5H 111.1(9)
C8H C4H C5H 108.3(9)
N2H C4H H41H 109.0
C8H C4H H41H 109.0
C5H C4H H41H 108.8
C4H C5H H51H 109.5
C4H C5H H52H 109.5
H51H C5H H52H 109.5
C4H C5H H53H 109.4
H51H C5H H53H 109.5
H52H C5H H53H 109.5
O2H C8H O3H 125.8(11)
O2H C8H C4H 116.5(9)
O3H C8H C4H 117.8(10)
O4I C2I C1I 98.6(15)
O4I C2I C3I 108.9(16)
C1I C2I C3I 113.8(18)
O4J C2J C1J 98.5(15)
O4J C2J C3J 108.6(17)
C1J C2J C3J 113.3(18)
O4K C2K C1K 98.4(16)
O4K C2K C3K 108.5(17)
C1K C2K C3K 113.2(18)
O4L C3L C1L 98.6(15)
O4L C3L C2L 108.5(17)
C1L C3L C2L 113.3(18)

loop_
_geom_bond_atom_site_label_1
_geom_bond_atom_site_label_2
_geom_bond_distance
N1A C1A 1.491(8)
N1A H1A 0.8900
N1A H2A 0.8900
N1A H3A 0.8900
C1A C2A 1.518(9)
C1A C3A 1.553(9)
C1A H11A 0.9800
C2A H21A 0.9600
C2A H22A 0.9600
C2A H23A 0.9600
C3A O1A 1.244(8)
C3A N2A 1.316(8)
N2A C41A 1.463(8)
N2A H4A 0.8600
C41A C81A 1.544(9)
C41A C51A 1.555(11)
C41A H41A 0.9800
C81A O31A 1.244(9)
C81A O21A 1.269(10)
N1E C1E 1.491(9)
N1E H1E 0.8900
N1E H2E 0.8900
N1E H3E 0.8900
C1E C2E 1.518(11)
C1E C3E 1.552(10)
C1E H11E 0.9800
C2E H21E 0.9600
C2E H22E 0.9600
C2E H23E 0.9600
C3E O1E 1.244(9)
C3E N2E 1.317(9)
N2E C4E 1.463(10)
N2E H4E 0.8600
C4E C5E 1.50(3)
C4E C8E 1.544(10)
C4E H41E 0.9800
C8E O3E 1.244(10)
C8E O2E 1.269(11)
C5E H51E 0.9600
C5E H52E 0.9600
C5E H53E 0.9600
C51A C61A 1.50(2)
C51A C71A 1.58(2)
C51A H51A 0.9800
C61A H61A 0.9600
C61A H62A 0.9600
C61A H63A 0.9600
C71A H71A 0.9600
C71A H72A 0.9600
C71A H73A 0.9600
C52A C62A 1.50(2)
C52A C72A 1.58(2)
C52A H52A 0.9800
C62A H64A 0.9600
C62A H65A 0.9600
C62A H66A 0.9600
C72A H74A 0.9600
C72A H75A 0.9600
C72A H76A 0.9600
C82A O32A 1.244(11)
C82A O22A 1.272(11)
N1B C1B 1.506(9)
N1B H1B 0.8900
N1B H2B 0.8900
N1B H3B 0.8900
C1B C2B 1.508(9)
C1B C3B 1.520(9)
C1B H11B 0.9800
C2B H21B 0.9600
C2B H22B 0.9600
C2B H23B 0.9600
C3B O1B 1.238(8)
C3B N2B 1.338(8)
N2B C4B 1.461(8)
N2B H4B 0.8600
C4B C8B 1.538(9)
C4B C5B 1.558(9)
C4B H41B 0.9800
C5B C7B 1.524(13)
C5B C6B 1.528(11)
C5B H51B 0.9800
C8B O2B 1.254(9)
C8B O3B 1.274(9)
C6B H61B 0.9600
C6B H62B 0.9600
C6B H63B 0.9600
C7B H71B 0.9600
C7B H72B 0.9600
C7B H73B 0.9600
N1F C1F 1.506(10)
N1F H1F 0.8900
N1F H2F 0.8900
N1F H3F 0.8900
C1F C2F 1.507(10)
C1F C3F 1.519(10)
C1F H11F 0.9800
C2F H21F 0.9600
C2F H22F 0.9600
C2F H23F 0.9600
C3F O1F 1.238(9)
C3F N2F 1.340(9)
N2F C4F 1.461(10)
N2F H4F 0.8600
C4F C8F 1.536(10)
C4F C5F 1.558(11)
C4F H41F 0.9800
C5F H51F 0.9600
C5F H52F 0.9600
C5F H53F 0.9600
C8F O2F 1.254(10)
C8F O3F 1.275(10)
N1C C1C 1.484(8)
N1C H1C 0.8900
N1C H2C 0.8900
N1C H3C 0.8900
C1C C2C 1.515(10)
C1C C3C 1.534(9)
C1C H11C 0.9800
C2C H21C 0.9600
C2C H22C 0.9600
C2C H23C 0.9600
C3C O1C 1.218(8)
C3C N2C 1.345(8)
N2C C4C 1.466(8)
N2C H4C 0.8600
C4C C8C 1.532(9)
C4C C5C 1.584(10)
C4C H41C 0.9800
C5C C7C 1.527(13)
C5C C6C 1.554(12)
C5C H51C 0.9800
C8C O2C 1.231(9)
C8C O3C 1.278(8)
C6C H61C 0.9600
C6C H62C 0.9600
C6C H63C 0.9600
C7C H71C 0.9600
C7C H72C 0.9600
C7C H73C 0.9600
C4G C8G 1.530(10)
C4G C5G 1.585(11)
C4G H4G1 0.9800
C5G H51G 0.9600
C5G H52G 0.9600
C5G H53G 0.9600
C8G O2G 1.232(10)
C8G O3G 1.279(10)
N1D C1D 1.473(9)
N1D H1D 0.8900
N1D H2D 0.8900
N1D H3D 0.8900
C1D C2D 1.500(9)
C1D C3D 1.542(9)
C1D H11D 0.9800
C2D H21D 0.9600
C2D H22D 0.9600
C2D H23D 0.9600
C3D O1D 1.253(8)
C3D N2D 1.325(8)
N2D C4D 1.455(8)
N2D H4D 0.8600
C4D C8D 1.534(9)
C4D C5D 1.565(9)
C4D H41D 0.9800
C5D C7D 1.534(12)
C5D C6D 1.556(11)
C5D H51D 0.9800
C8D O2D 1.250(9)
C8D O3D 1.259(9)
C6D H61D 0.9600
C6D H62D 0.9600
C6D H63D 0.9600
C7D H71D 0.9600
C7D H72D 0.9600
C7D H73D 0.9600
N1H C1H 1.474(10)
N1H H1H 0.8900
N1H H2H 0.8900
N1H H3H 0.8900
C1H C2H 1.500(11)
C1H C3H 1.542(10)
C1H H11H 0.9800
C2H H21H 0.9600
C2H H22H 0.9600
C2H H23H 0.9600
C3H O1H 1.253(9)
C3H N2H 1.326(9)
N2H C4H 1.456(10)
N2H H4H 0.8600
C4H C8H 1.533(10)
C4H C5H 1.565(10)
C4H H41H 0.9800
C5H H51H 0.9600
C5H H52H 0.9600
C5H H53H 0.9600
C8H O2H 1.250(10)
C8H O3H 1.259(10)
O4I C2I 1.491(10)
C1I C2I 1.496(10)
C2I C3I 1.498(10)
O4J C2J 1.492(13)
C1J C2J 1.499(14)
C2J C3J 1.501(14)
O4K C2K 1.492(13)
C1K C2K 1.500(14)
C2K C3K 1.502(14)
O4L C3L 1.492(13)
C1L C3L 1.499(14)
C3L C2L 1.501(14)

loop_
_geom_hbond_atom_site_label_D
_geom_hbond_atom_site_label_H
_geom_hbond_atom_site_label_A
_geom_hbond_site_symmetry_A
_geom_hbond_distance_DH
_geom_hbond_distance_HA
_geom_hbond_distance_DA
_geom_hbond_angle_DHA
_geom_hbond_publ_flag
N1A H1A O1B 1_555 0.89 1.91 2.691(8) 146 y
N1A H2A O3D 3_664 0.89 1.88 2.691(8) 151 y
N1A H3A O2A 5_664 0.89 1.94 2.769(10) 155 y
N2A H4A O3D 5_554 0.86 2.11 2.953(8) 166 y
C1A H11A O2D 5_554 0.98 2.39 3.373(9) 176 y
N1B H1B O1D 3_664 0.89 1.90 2.707(8) 150 y
N1B H2B O31A 1_554 0.89 1.82 2.667(10) 158 y
N1B H3B O2D 5_554 0.89 1.87 2.699(8) 154 y
N2B H4B O3C 3_664 0.86 2.02 2.847(8) 161 y
C1B H11B O3C 3_664 0.98 2.43 3.149(9) 129 y
N1C H1C O1C 3_664 0.89 1.91 2.699(7) 146 y
N1C H2C O3C 2_654 0.89 1.85 2.652(8) 150 y
N1C H3C O2B 3_664 0.89 1.92 2.774(9) 162 y
N2C H4C O3B 2_654 0.86 2.32 3.159(8) 167 y
C1C H11C O2B 2_654 0.98 2.51 3.446(9) 159 y
N1D H1D O1A 2_654 0.89 1.90 2.705(8) 149 y
N1D H2D O3B 2_654 0.89 2.03 2.827(8) 149 y
N1D H3D O2C 1_555 0.89 1.91 2.702(8) 148 y
N2D H4D O31A 6_554 0.86 2.18 2.994(10) 158 y
C1D H11D O31A 6_554 0.98 2.52 3.176(10) 124 y

loop_
_geom_torsion_atom_site_label_1
_geom_torsion_atom_site_label_2
_geom_torsion_atom_site_label_3
_geom_torsion_atom_site_label_4
_geom_torsion
N1A C1A C3A O1A -24.0(8)
C2A C1A C3A O1A 95.6(7)
N1A C1A C3A N2A 156.1(6)
C2A C1A C3A N2A -84.4(7)
O1A C3A N2A C41A -6.0(11)
C1A C3A N2A C41A 174.0(6)
C3A N2A C41A C81A -129.0(6)
C3A N2A C41A C51A 101.3(9)
N2A C41A C81A O31A 162.2(6)
C51A C41A C81A O31A -66.4(10)
N2A C41A C81A O21A -18.0(7)
C51A C41A C81A O21A 113.4(10)
N1E C1E C3E O1E -19(2)
C2E C1E C3E O1E 101(2)
N1E C1E C3E N2E 161(2)
C2E C1E C3E N2E -79(2)
O1E C3E N2E C4E 10(2)
C1E C3E N2E C4E -170(2)
C3E N2E C4E C5E 96(3)
C3E N2E C4E C8E -148(2)
N2E C4E C8E O3E 121(3)
C5E C4E C8E O3E -124(3)
N2E C4E C8E O2E -59(3)
C5E C4E C8E O2E 56(3)
N2A C41A C51A C61A -54.1(18)
C81A C41A C51A C61A 176.4(15)
N2A C41A C51A C71A 65.1(11)
C81A C41A C51A C71A -64.4(13)
N1B C1B C3B O1B -29.1(8)
C2B C1B C3B O1B 90.6(8)
N1B C1B C3B N2B 154.6(6)
C2B C1B C3B N2B -85.8(7)
O1B C3B N2B C4B 0.7(10)
C1B C3B N2B C4B 176.8(6)
C3B N2B C4B C8B -134.7(6)
C3B N2B C4B C5B 101.4(7)
N2B C4B C5B C7B 60.9(9)
C8B C4B C5B C7B -64.0(9)
N2B C4B C5B C6B -63.3(8)
C8B C4B C5B C6B 171.8(7)
N2B C4B C8B O2B -16.5(6)
C5B C4B C8B O2B 107.8(6)
N2B C4B C8B O3B 163.4(5)
C5B C4B C8B O3B -72.3(6)
N1F C1F C3F O1F -22(2)
C2F C1F C3F O1F 98(2)
N1F C1F C3F N2F 157.9(19)
C2F C1F C3F N2F -82(2)
O1F C3F N2F C4F 7.8(18)
C1F C3F N2F C4F -172.3(17)
C3F N2F C4F C8F -146.3(18)
C3F N2F C4F C5F 89(2)
N2F C4F C8F O2F -69(2)
C5F C4F C8F O2F 56(2)
N2F C4F C8F O3F 111(2)
C5F C4F C8F O3F -124(2)
N1C C1C C3C O1C -22.6(5)
C2C C1C C3C O1C 97.5(6)
N1C C1C C3C N2C 157.7(5)
C2C C1C C3C N2C -82.2(6)
O1C C3C N2C C4C -3.7(7)
C1C C3C N2C C4C 176.0(6)
C3C N2C C4C C8C -135.3(5)
C3C N2C C4C C5C 102.2(6)
N2C C4C C5C C7C 175.2(7)
C8C C4C C5C C7C 52.9(9)
N2C C4C C5C C6C -62.9(8)
C8C C4C C5C C6C 174.7(6)
N2C C4C C8C O2C -39.2(6)
C5C C4C C8C O2C 83.5(6)
N2C C4C C8C O3C 141.1(5)
C5C C4C C8C O3C -96.3(6)
C5G C4G C8G O2G 51(3)
C5G C4G C8G O3G -129(3)
N1D C1D C3D O1D -26.1(8)
C2D C1D C3D O1D 93.6(8)
N1D C1D C3D N2D 154.1(6)
C2D C1D C3D N2D -86.2(8)
O1D C3D N2D C4D -4.8(10)
C1D C3D N2D C4D 175.0(5)
C3D N2D C4D C8D -133.2(6)
C3D N2D C4D C5D 106.7(7)
N2D C4D C5D C7D 174.2(6)
C8D C4D C5D C7D 52.9(8)
N2D C4D C5D C6D -65.1(8)
C8D C4D C5D C6D 173.6(6)
N2D C4D C8D O2D -44.3(6)
C5D C4D C8D O2D 77.5(6)
N2D C4D C8D O3D 136.4(5)
C5D C4D C8D O3D -101.8(6)
N1H C1H C3H O1H -27(2)
C2H C1H C3H O1H 93(2)
N1H C1H C3H N2H 153(2)
C2H C1H C3H N2H -87(2)
O1H C3H N2H C4H 5.1(17)
C1H C3H N2H C4H -174.9(16)
C3H N2H C4H C8H -136.4(18)
C3H N2H C4H C5H 103(2)
N2H C4H C8H O2H -61(2)
C5H C4H C8H O2H 61(2)
N2H C4H C8H O3H 119(2)
C5H C4H C8H O3H -119(2)
